data_7248125
loop_
_publ_author_name
'Xu, Yu-Ru'
'Zheng, Wen-Hui'
'Fang, Zong-Bin'
'Huang, Jian-Cai'
'Wu, Shu-Ting'

_publ_section_title
;
 Crystal structures and stimuli-responsive properties for three novel D--A
 type salicylhydrazide--viologen compounds with free radical properties
 under ambient conditions
;
_journal_issue 11
_journal_name_full CrystEngComm
_journal_page_first 1527
_journal_page_last 1533
_journal_paper_doi 10.1039/D3CE01287E
_journal_volume 26
_journal_year 2024
_chemical_formula_moiety 'F6 P, C19 H17 N4 O3, H2 O'
_chemical_formula_sum 'C19 H19 F6 N4 O4 P'
_chemical_formula_weight 512.35
_chemical_properties_physical Light-sensitive
_space_group_crystal_system monoclinic
_space_group_IT_number 14
_space_group_name_Hall '-P 2yn'
_space_group_name_H-M_alt 'P 1 21/n 1'
_atom_sites_solution_hydrogens mixed
_audit_creation_date 2022-06-18
_audit_creation_method
;
Olex2 1.2
(compiled 2018.05.29 svn.r3508 for OlexSys, GUI svn.r5506)
;
_audit_update_record
;
2023-08-05 deposited with the CCDC.	2024-02-09 downloaded from the CCDC.
;
_cell_angle_alpha 90
_cell_angle_beta 95.394(2)
_cell_angle_gamma 90
_cell_formula_units_Z 4
_cell_length_a 5.7747(4)
_cell_length_b 12.6277(10)
_cell_length_c 28.442(2)
_cell_measurement_reflns_used 4915
_cell_measurement_temperature 296(2)
_cell_measurement_theta_max 23.98
_cell_measurement_theta_min 2.694
_cell_volume 2064.8(3)
_computing_molecular_graphics 'Olex2 (Dolomanov et al., 2009)'
_computing_publication_material 'Olex2 (Dolomanov et al., 2009)'
_computing_structure_refinement 'ShelXL (Sheldrick, 2015)'
_computing_structure_solution 'olex2.solve (Bourhis et al., 2015)'
_diffrn_ambient_temperature 296.15
_diffrn_measured_fraction_theta_full 0.978
_diffrn_measured_fraction_theta_max 0.999
_diffrn_measurement_device_type 'CCD area detector'
_diffrn_measurement_method 'phi and omega scans'
_diffrn_radiation_monochromator graphite
_diffrn_radiation_type MoK\a
_diffrn_radiation_wavelength 0.71073
_diffrn_reflns_av_R_equivalents 0.0764
_diffrn_reflns_av_unetI/netI 0.0428
_diffrn_reflns_Laue_measured_fraction_full 0.978
_diffrn_reflns_Laue_measured_fraction_max 0.999
_diffrn_reflns_limit_h_max 6
_diffrn_reflns_limit_h_min -6
_diffrn_reflns_limit_k_max 15
_diffrn_reflns_limit_k_min -15
_diffrn_reflns_limit_l_max 33
_diffrn_reflns_limit_l_min -33
_diffrn_reflns_number 32821
_diffrn_reflns_point_group_measured_fraction_full 0.978
_diffrn_reflns_point_group_measured_fraction_max 0.999
_diffrn_reflns_theta_full 25.242
_diffrn_reflns_theta_max 25.036
_diffrn_reflns_theta_min 2.161
_exptl_absorpt_coefficient_mu 0.224
_exptl_absorpt_correction_type none
_exptl_crystal_colour 'clear light colourless'
_exptl_crystal_colour_lustre clear
_exptl_crystal_colour_modifier light
_exptl_crystal_colour_primary colourless
_exptl_crystal_density_diffrn 1.648
_exptl_crystal_description needle
_exptl_crystal_F_000 1048
_exptl_crystal_size_max 0.2
_exptl_crystal_size_mid 0.16
_exptl_crystal_size_min 0.1
_refine_diff_density_max 0.236
_refine_diff_density_min -0.495
_refine_diff_density_rms 0.061
_refine_ls_extinction_method none
_refine_ls_goodness_of_fit_ref 1.027
_refine_ls_hydrogen_treatment constr
_refine_ls_matrix_type full
_refine_ls_number_parameters 311
_refine_ls_number_reflns 3645
_refine_ls_number_restraints 0
_refine_ls_restrained_S_all 1.027
_refine_ls_R_factor_all 0.0780
_refine_ls_R_factor_gt 0.0457
_refine_ls_shift/su_max 0.001
_refine_ls_shift/su_mean 0.000
_refine_ls_structure_factor_coef Fsqd
_refine_ls_weighting_details
;
 w=1/[\s^2^(Fo^2^)+(0.0567P)^2^+1.6832P]
 where P=(Fo^2^+2Fc^2^)/3
;
_refine_ls_weighting_scheme calc
_refine_ls_wR_factor_gt 0.1085
_refine_ls_wR_factor_ref 0.1237
_reflns_Friedel_coverage 0.000
_reflns_number_gt 2553
_reflns_number_total 3645
_reflns_threshold_expression 'I > 2\s(I)'
_cod_data_source_file d3ce01287e2.cif
_cod_data_source_block p21n
_cod_depositor_comments 'Adding full bibliography for 7248124--7248126.cif.'
_cod_original_cell_volume 2064.9(3)
_cod_database_code 7248125
_shelxl_version_number 2013-2
_shelx_space_group_comment
;
The symmetry employed for this shelxl refinement is uniquely defined
by the following loop, which should always be used as a source of
symmetry information in preference to the above space-group names.
They are only intended as comments.
;
_shelx_estimated_absorpt_t_max 0.978
_shelx_estimated_absorpt_t_min 0.957
_olex2_refinement_description
;
1. Fixed Uiso
 At 1.2 times of:
  All C(H) groups, All C(H,H) groups, All N(H) groups
 At 1.5 times of:
  All O(H) groups, All O(H,H) groups
2.a Free rotating group:
 O1W(H1WA,H1WB)
2.b Secondary CH2 refined with riding coordinates:
 C9(H9A,H9B)
2.c Aromatic/amide H refined with riding coordinates:
 N1(H1A), N2(H2), C3(H3), C17(H17), C4(H4), C16(H16), C10(H10), C13(H13),
 C19(H19), C6(H6), C11(H11), C5(H5), C18(H18), C14(H14)
2.d Idealised tetrahedral OH refined as rotating group:
 O1(H1)
;
_olex2_submission_special_instructions 'No special instructions were received'

loop_
_space_group_symop_operation_xyz
'x, y, z'
'-x+1/2, y+1/2, -z+1/2'
'-x, -y, -z'
'x-1/2, -y-1/2, z-1/2'

loop_
_atom_site_label
_atom_site_type_symbol
_atom_site_fract_x
_atom_site_fract_y
_atom_site_fract_z
_atom_site_U_iso_or_equiv
_atom_site_adp_type
_atom_site_occupancy
_atom_site_site_symmetry_order
_atom_site_calc_flag
_atom_site_refinement_flags_posn
_atom_site_refinement_flags_adp
_atom_site_refinement_flags_occupancy
_atom_site_disorder_assembly
_atom_site_disorder_group
P1 P 0.34774(13) 0.52548(6) 0.84353(3) 0.0299(2) Uani 1 1 d . . . . .
F2 F 0.3845(3) 0.59474(15) 0.79733(6) 0.0427(5) Uani 1 1 d . . . . .
F6 F 0.3848(3) 0.41942(14) 0.81513(7) 0.0472(5) Uani 1 1 d . . . . .
O2 O 0.8338(3) 0.60905(16) 0.47955(7) 0.0301(5) Uani 1 1 d . . . . .
O1 O 0.2627(3) 0.66753(16) 0.55383(7) 0.0303(5) Uani 1 1 d . . . . .
H1 H 0.1516 0.6898 0.5668 0.045 Uiso 1 1 calc GR . . . .
F1 F 0.3051(4) 0.63374(15) 0.87058(7) 0.0527(6) Uani 1 1 d . . . . .
F5 F 0.6157(3) 0.53240(16) 0.85906(7) 0.0517(5) Uani 1 1 d . . . . .
F3 F 0.0775(3) 0.51999(15) 0.82680(9) 0.0640(7) Uani 1 1 d . . . . .
O3 O 0.5991(4) 0.46265(18) 0.61976(7) 0.0460(6) Uani 1 1 d . . . . .
N1 N 0.6414(4) 0.56682(18) 0.54192(8) 0.0233(5) Uani 1 1 d . . . . .
H1A H 0.5234 0.5790 0.5575 0.028 Uiso 1 1 calc R . . . .
F4 F 0.3081(4) 0.45885(17) 0.88902(8) 0.0670(7) Uani 1 1 d . . . . .
N2 N 0.7914(4) 0.48516(18) 0.55607(8) 0.0233(5) Uani 1 1 d . . . . .
H2 H 0.9017 0.4663 0.5396 0.028 Uiso 1 1 calc R . . . .
N3 N 0.8828(4) 0.31264(18) 0.65859(8) 0.0263(6) Uani 1 1 d . . . . .
N4 N 0.5450(4) 0.20822(19) 0.88538(8) 0.0272(6) Uani 1 1 d . . . . .
C1 C 0.3163(5) 0.7375(2) 0.52032(9) 0.0228(6) Uani 1 1 d . . . . .
C7 C 0.6755(5) 0.6272(2) 0.50471(9) 0.0211(6) Uani 1 1 d . . . . .
C12 C 0.7732(4) 0.2619(2) 0.74842(9) 0.0216(6) Uani 1 1 d . . . . .
C15 C 0.7064(4) 0.2377(2) 0.79631(10) 0.0215(6) Uani 1 1 d . . . . .
C2 C 0.5143(4) 0.7193(2) 0.49613(9) 0.0212(6) Uani 1 1 d . . . . .
C3 C 0.5680(5) 0.7930(2) 0.46245(9) 0.0241(6) Uani 1 1 d . . . . .
H3 H 0.6996 0.7825 0.4465 0.029 Uiso 1 1 calc R . . . .
O1W O 0.4369(5) 0.4985(3) 0.70791(10) 0.0677(8) Uani 1 1 d . . . . .
H1WA H 0.4938 0.5111 0.7360 0.102 Uiso 1 1 d G . . . .
H1WB H 0.5455 0.4963 0.6898 0.102 Uiso 1 1 d G . . . .
C17 C 0.7279(5) 0.2692(2) 0.87957(10) 0.0276(7) Uani 1 1 d . . . . .
H17 H 0.8016 0.3027 0.9060 0.033 Uiso 1 1 calc R . . . .
C4 C 0.4323(5) 0.8811(2) 0.45200(10) 0.0287(7) Uani 1 1 d . . . . .
H4 H 0.4719 0.9292 0.4293 0.034 Uiso 1 1 calc R . . . .
C16 C 0.8146(5) 0.2856(2) 0.83649(9) 0.0253(7) Uani 1 1 d . . . . .
H16 H 0.9444 0.3284 0.8344 0.030 Uiso 1 1 calc R . . . .
C10 C 1.0200(5) 0.3464(2) 0.69620(10) 0.0299(7) Uani 1 1 d . . . . .
H10 H 1.1507 0.3869 0.6918 0.036 Uiso 1 1 calc R . . . .
C13 C 0.6383(5) 0.2283(2) 0.70838(10) 0.0277(7) Uani 1 1 d . . . . .
H13 H 0.5058 0.1882 0.7117 0.033 Uiso 1 1 calc R . . . .
C19 C 0.5195(5) 0.1705(2) 0.80253(10) 0.0294(7) Uani 1 1 d . . . . .
H19 H 0.4457 0.1339 0.7770 0.035 Uiso 1 1 calc R . . . .
C6 C 0.1792(5) 0.8263(2) 0.50966(10) 0.0274(7) Uani 1 1 d . . . . .
H6 H 0.0481 0.8379 0.5256 0.033 Uiso 1 1 calc R . . . .
C11 C 0.9702(5) 0.3220(2) 0.74114(10) 0.0296(7) Uani 1 1 d . . . . .
H11 H 1.0678 0.3456 0.7669 0.035 Uiso 1 1 calc R . . . .
C5 C 0.2358(5) 0.8973(2) 0.47568(10) 0.0298(7) Uani 1 1 d . . . . .
H5 H 0.1420 0.9561 0.4686 0.036 Uiso 1 1 calc R . . . .
C8 C 0.7571(5) 0.4375(2) 0.59618(10) 0.0286(7) Uani 1 1 d . . . . .
C9 C 0.9252(5) 0.3475(2) 0.61068(10) 0.0298(7) Uani 1 1 d . . . . .
H9A H 0.9006 0.2890 0.5887 0.036 Uiso 1 1 calc R . . . .
H9B H 1.0844 0.3717 0.6104 0.036 Uiso 1 1 calc R . . . .
C18 C 0.4459(5) 0.1590(2) 0.84701(11) 0.0326(7) Uani 1 1 d . . . . .
H18 H 0.3202 0.1146 0.8505 0.039 Uiso 1 1 calc R . . . .
C14 C 0.6956(5) 0.2527(2) 0.66419(10) 0.0304(7) Uani 1 1 d . . . . .
H14 H 0.6043 0.2277 0.6378 0.037 Uiso 1 1 calc R . . . .

loop_
_atom_site_aniso_label
_atom_site_aniso_U_11
_atom_site_aniso_U_22
_atom_site_aniso_U_33
_atom_site_aniso_U_23
_atom_site_aniso_U_13
_atom_site_aniso_U_12
P1 0.0260(4) 0.0256(4) 0.0386(5) -0.0040(4) 0.0062(3) 0.0005(3)
F2 0.0495(11) 0.0425(11) 0.0368(11) -0.0014(9) 0.0081(8) -0.0008(9)
F6 0.0464(11) 0.0343(11) 0.0576(13) -0.0177(10) -0.0126(9) 0.0121(9)
O2 0.0278(11) 0.0328(12) 0.0316(12) 0.0097(10) 0.0125(9) 0.0077(9)
O1 0.0328(12) 0.0338(12) 0.0266(11) 0.0077(9) 0.0149(9) 0.0084(9)
F1 0.0733(14) 0.0344(11) 0.0551(13) -0.0135(10) 0.0300(11) -0.0008(10)
F5 0.0340(10) 0.0556(13) 0.0622(14) -0.0101(11) -0.0132(9) -0.0015(9)
F3 0.0250(10) 0.0302(11) 0.135(2) 0.0068(12) 0.0006(11) 0.0007(8)
O3 0.0629(15) 0.0513(15) 0.0269(12) 0.0143(11) 0.0211(11) 0.0295(12)
N1 0.0272(13) 0.0237(13) 0.0197(12) 0.0031(11) 0.0050(10) 0.0081(10)
F4 0.0936(17) 0.0484(14) 0.0635(15) 0.0179(11) 0.0320(13) 0.0030(12)
N2 0.0287(13) 0.0234(13) 0.0186(13) 0.0027(10) 0.0065(10) 0.0066(10)
N3 0.0345(14) 0.0246(13) 0.0201(13) 0.0034(11) 0.0043(11) 0.0063(11)
N4 0.0304(13) 0.0269(14) 0.0250(14) 0.0005(11) 0.0069(11) 0.0017(11)
C1 0.0263(15) 0.0264(16) 0.0158(14) -0.0011(12) 0.0032(11) 0.0005(12)
C7 0.0237(14) 0.0216(15) 0.0174(14) 0.0010(12) -0.0012(11) -0.0016(12)
C12 0.0263(15) 0.0167(14) 0.0217(15) 0.0014(12) 0.0021(12) 0.0043(12)
C15 0.0252(15) 0.0167(14) 0.0226(15) 0.0026(12) 0.0013(12) 0.0049(11)
C2 0.0236(14) 0.0232(15) 0.0164(14) -0.0022(12) -0.0012(11) 0.0007(11)
C3 0.0256(15) 0.0279(16) 0.0195(15) 0.0004(13) 0.0055(12) -0.0012(12)
O1W 0.0600(17) 0.090(2) 0.0551(17) -0.0069(18) 0.0159(14) -0.0066(16)
C17 0.0313(16) 0.0306(17) 0.0204(16) 0.0005(13) -0.0002(12) 0.0013(13)
C4 0.0338(17) 0.0261(17) 0.0264(16) 0.0077(13) 0.0038(13) 0.0015(13)
C16 0.0265(15) 0.0260(16) 0.0233(16) 0.0032(13) 0.0012(12) -0.0018(12)
C10 0.0320(16) 0.0294(18) 0.0284(17) 0.0038(14) 0.0028(13) -0.0050(13)
C13 0.0294(16) 0.0273(17) 0.0261(17) -0.0012(13) 0.0015(13) -0.0050(13)
C19 0.0327(16) 0.0296(17) 0.0265(17) -0.0043(13) 0.0056(13) -0.0074(13)
C6 0.0287(15) 0.0313(17) 0.0232(16) -0.0004(13) 0.0078(12) 0.0065(13)
C11 0.0351(17) 0.0334(18) 0.0198(16) -0.0005(13) 0.0007(13) -0.0064(14)
C5 0.0346(17) 0.0245(16) 0.0302(17) 0.0018(14) 0.0030(13) 0.0086(13)
C8 0.0383(17) 0.0292(17) 0.0188(15) 0.0011(13) 0.0059(13) 0.0088(13)
C9 0.0395(17) 0.0313(17) 0.0197(16) 0.0056(13) 0.0078(13) 0.0113(14)
C18 0.0368(17) 0.0295(18) 0.0327(18) 0.0012(14) 0.0093(14) -0.0060(14)
C14 0.0331(17) 0.0308(17) 0.0265(17) -0.0009(14) -0.0014(13) -0.0011(14)

loop_
_atom_type_symbol
_atom_type_description
_atom_type_scat_dispersion_real
_atom_type_scat_dispersion_imag
_atom_type_scat_source
C C 0.0033 0.0016 'International Tables Vol C Tables 4.2.6.8 and 6.1.1.4'
H H 0.0000 0.0000 'International Tables Vol C Tables 4.2.6.8 and 6.1.1.4'
F F 0.0171 0.0103 'International Tables Vol C Tables 4.2.6.8 and 6.1.1.4'
N N 0.0061 0.0033 'International Tables Vol C Tables 4.2.6.8 and 6.1.1.4'
O O 0.0106 0.0060 'International Tables Vol C Tables 4.2.6.8 and 6.1.1.4'
P P 0.1023 0.0942 'International Tables Vol C Tables 4.2.6.8 and 6.1.1.4'

loop_
_geom_angle_atom_site_label_1
_geom_angle_atom_site_label_2
_geom_angle_atom_site_label_3
_geom_angle
_geom_angle_site_symmetry_1
_geom_angle_site_symmetry_3
_geom_angle_publ_flag
F6 P1 F2 90.48(11) . . ?
F6 P1 F1 178.03(12) . . ?
F6 P1 F3 89.21(11) . . ?
F1 P1 F2 88.07(10) . . ?
F5 P1 F2 89.84(11) . . ?
F5 P1 F6 90.79(10) . . ?
F5 P1 F1 90.53(12) . . ?
F5 P1 F3 178.72(14) . . ?
F5 P1 F4 90.81(13) . . ?
F3 P1 F2 88.88(12) . . ?
F3 P1 F1 89.44(11) . . ?
F4 P1 F2 179.02(12) . . ?
F4 P1 F6 90.25(12) . . ?
F4 P1 F1 91.19(11) . . ?
F4 P1 F3 90.46(13) . . ?
C1 O1 H1 109.5 . . ?
N2 N1 H1A 119.2 . . ?
C7 N1 H1A 119.2 . . ?
C7 N1 N2 121.5(2) . . ?
N1 N2 H2 121.6 . . ?
C8 N2 N1 116.8(2) . . ?
C8 N2 H2 121.6 . . ?
C10 N3 C9 120.4(2) . . ?
C10 N3 C14 120.5(2) . . ?
C14 N3 C9 118.9(3) . . ?
C17 N4 C18 116.9(2) . . ?
O1 C1 C2 119.1(2) . . ?
O1 C1 C6 121.1(2) . . ?
C6 C1 C2 119.9(3) . . ?
O2 C7 N1 121.7(2) . . ?
O2 C7 C2 122.3(2) . . ?
N1 C7 C2 116.0(2) . . ?
C13 C12 C15 121.2(2) . . ?
C13 C12 C11 116.5(3) . . ?
C11 C12 C15 122.3(3) . . ?
C16 C15 C12 122.0(2) . . ?
C16 C15 C19 117.0(3) . . ?
C19 C15 C12 120.9(3) . . ?
C1 C2 C7 124.7(2) . . ?
C3 C2 C1 118.1(2) . . ?
C3 C2 C7 117.2(2) . . ?
C2 C3 H3 119.0 . . ?
C4 C3 C2 122.0(3) . . ?
C4 C3 H3 119.0 . . ?
H1WA O1W H1WB 109.5 . . ?
N4 C17 H17 118.1 . . ?
N4 C17 C16 123.7(3) . . ?
C16 C17 H17 118.1 . . ?
C3 C4 H4 120.4 . . ?
C3 C4 C5 119.3(3) . . ?
C5 C4 H4 120.4 . . ?
C15 C16 H16 120.3 . . ?
C17 C16 C15 119.4(3) . . ?
C17 C16 H16 120.3 . . ?
N3 C10 H10 119.6 . . ?
N3 C10 C11 120.9(3) . . ?
C11 C10 H10 119.6 . . ?
C12 C13 H13 119.3 . . ?
C14 C13 C12 121.5(3) . . ?
C14 C13 H13 119.3 . . ?
C15 C19 H19 120.4 . . ?
C18 C19 C15 119.2(3) . . ?
C18 C19 H19 120.4 . . ?
C1 C6 H6 119.7 . . ?
C5 C6 C1 120.6(3) . . ?
C5 C6 H6 119.7 . . ?
C12 C11 H11 119.9 . . ?
C10 C11 C12 120.3(3) . . ?
C10 C11 H11 119.9 . . ?
C4 C5 H5 119.9 . . ?
C6 C5 C4 120.1(3) . . ?
C6 C5 H5 119.9 . . ?
O3 C8 N2 122.4(3) . . ?
O3 C8 C9 122.2(3) . . ?
N2 C8 C9 115.4(2) . . ?
N3 C9 C8 108.4(2) . . ?
N3 C9 H9A 110.0 . . ?
N3 C9 H9B 110.0 . . ?
C8 C9 H9A 110.0 . . ?
C8 C9 H9B 110.0 . . ?
H9A C9 H9B 108.4 . . ?
N4 C18 C19 123.7(3) . . ?
N4 C18 H18 118.2 . . ?
C19 C18 H18 118.2 . . ?
N3 C14 C13 120.3(3) . . ?
N3 C14 H14 119.9 . . ?
C13 C14 H14 119.9 . . ?

loop_
_geom_bond_atom_site_label_1
_geom_bond_atom_site_label_2
_geom_bond_distance
_geom_bond_site_symmetry_2
_geom_bond_publ_flag
P1 F2 1.6093(19) . ?
P1 F6 1.5890(19) . ?
P1 F1 1.5990(19) . ?
P1 F5 1.5711(19) . ?
P1 F3 1.590(2) . ?
P1 F4 1.578(2) . ?
O2 C7 1.234(3) . ?
O1 H1 0.8200 . ?
O1 C1 1.357(3) . ?
O3 C8 1.224(3) . ?
N1 H1A 0.8600 . ?
N1 N2 1.382(3) . ?
N1 C7 1.334(3) . ?
N2 H2 0.8600 . ?
N2 C8 1.321(3) . ?
N3 C10 1.340(4) . ?
N3 C9 1.474(3) . ?
N3 C14 1.342(4) . ?
N4 C17 1.330(4) . ?
N4 C18 1.337(4) . ?
C1 C2 1.408(4) . ?
C1 C6 1.389(4) . ?
C7 C2 1.495(4) . ?
C12 C15 1.482(4) . ?
C12 C13 1.385(4) . ?
C12 C11 1.399(4) . ?
C15 C16 1.389(4) . ?
C15 C19 1.396(4) . ?
C2 C3 1.392(4) . ?
C3 H3 0.9300 . ?
C3 C4 1.376(4) . ?
O1W H1WA 0.8502 . ?
O1W H1WB 0.8496 . ?
C17 H17 0.9300 . ?
C17 C16 1.382(4) . ?
C4 H4 0.9300 . ?
C4 C5 1.388(4) . ?
C16 H16 0.9300 . ?
C10 H10 0.9300 . ?
C10 C11 1.371(4) . ?
C13 H13 0.9300 . ?
C13 C14 1.364(4) . ?
C19 H19 0.9300 . ?
C19 C18 1.380(4) . ?
C6 H6 0.9300 . ?
C6 C5 1.380(4) . ?
C11 H11 0.9300 . ?
C5 H5 0.9300 . ?
C8 C9 1.527(4) . ?
C9 H9A 0.9700 . ?
C9 H9B 0.9700 . ?
C18 H18 0.9300 . ?
C14 H14 0.9300 . ?

loop_
_geom_hbond_atom_site_label_D
_geom_hbond_atom_site_label_H
_geom_hbond_atom_site_label_A
_geom_hbond_distance_DH
_geom_hbond_distance_HA
_geom_hbond_distance_DA
_geom_hbond_angle_DHA
_geom_hbond_site_symmetry_A
O1 H1 N4 0.82 1.87 2.644(3) 158.0 2_556
N1 H1A O1 0.86 1.87 2.580(3) 138.7 .
N2 H2 O2 0.86 1.92 2.746(3) 160.3 3_766
O1W H1WA F2 0.85 2.18 2.860(3) 136.6 .
O1W H1WB O3 0.85 2.09 2.795(3) 140.4 .
